data_2020554
loop_
_publ_author_name
'Luque, Adriana L.'
'Sanabria, Carlos M.'
'Palma, Alirio'
'Cobo, Justo'
'Glidewell, Christopher'

_publ_section_title
;
 Unexpected ring-closure products derived from
 3-(2-allylanilino)-3-phenylacrylate esters: crystal and molecular
 structures of 3-acetyl-8-allyl-6-methyl-2-phenylquinolin-4-yl acetate and
 (2<i>RS</i>)-2,8-dimethyl-4-phenyl-1,2-dihydro-6<i>H</i>-pyrrolo[3,2,1-<i>ij</i>]quinolin-6-one
;
_journal_coeditor_code YF3108
_journal_issue 8
_journal_name_full 'Acta Crystallographica Section C'
_journal_page_first
;
;
_journal_paper_doi 10.1107/S2053229616011062
_journal_volume 72
_journal_year 2016
_chemical_formula_iupac 'C19 H17 N O'
_chemical_formula_moiety 'C19 H17 N O'
_chemical_formula_sum 'C19 H17 N O'
_chemical_formula_weight 275.33
_chemical_name_systematic (2<i>RS</i>)-2,8-Dimethyl-4-phenyl-1,2-dihydro-6<i>H</i>-pyrrolo[3,2,1-<i>ij</i>]quinolin-6-one
_space_group_crystal_system monoclinic
_space_group_IT_number 15
_space_group_name_Hall '-C 2yc'
_space_group_name_H-M_alt 'C 1 2/c 1'
_symmetry_space_group_name_Hall '-C 2yc'
_symmetry_space_group_name_H-M 'C 1 2/c 1'
_atom_sites_solution_hydrogens geom
_audit_creation_method SHELXL-2014
_cell_angle_alpha 90
_cell_angle_beta 92.774(8)
_cell_angle_gamma 90
_cell_formula_units_Z 8
_cell_length_a 17.756(5)
_cell_length_b 10.364(3)
_cell_length_c 15.232(4)
_cell_measurement_reflns_used 3212
_cell_measurement_temperature 120(2)
_cell_measurement_theta_max 27.504
_cell_measurement_theta_min 3.443
_cell_volume 2799.8(13)
_computing_cell_refinement
;
SAINT (Bruker, 2007)
;
_computing_data_collection
;
APEX2 (Bruker, 2007)
;
_computing_data_reduction
;
SAINT (Bruker, 2012)
;
_computing_molecular_graphics
;
PLATON (Spek, 2009)
;
_computing_publication_material
;
SHELXL2014 (Sheldrick, 2015) and PLATON (Spek, 2009)
;
_computing_structure_refinement
;
SHELXL2014 (Sheldrick, 2015)
;
_computing_structure_solution
;
SHELXS97 (Sheldrick, 2008)
;
_diffrn_ambient_temperature 120(2)
_diffrn_measured_fraction_theta_full 0.995
_diffrn_measured_fraction_theta_max 0.996
_diffrn_measurement_device_type 'Bruker D8 Venture'
_diffrn_measurement_method '\f and \w scans'
_diffrn_radiation_monochromator multilayer
_diffrn_radiation_type MoK\a
_diffrn_radiation_wavelength 0.71073
_diffrn_reflns_av_R_equivalents 0.0762
_diffrn_reflns_limit_h_max 23
_diffrn_reflns_limit_h_min -22
_diffrn_reflns_limit_k_max 13
_diffrn_reflns_limit_k_min -13
_diffrn_reflns_limit_l_max 19
_diffrn_reflns_limit_l_min -19
_diffrn_reflns_number 16087
_diffrn_reflns_theta_full 25.242
_diffrn_reflns_theta_max 27.504
_diffrn_reflns_theta_min 3.932
_diffrn_standards_decay_% 0
_diffrn_standards_interval_count 0
_diffrn_standards_interval_time 0
_diffrn_standards_number 0
_exptl_absorpt_coefficient_mu 0.080
_exptl_absorpt_correction_T_max 0.987
_exptl_absorpt_correction_T_min 0.912
_exptl_absorpt_correction_type multi-scan
_exptl_absorpt_process_details
;
(SADABS; Sheldrick, 2003)
;
_exptl_crystal_colour colourless
_exptl_crystal_density_diffrn 1.306
_exptl_crystal_description block
_exptl_crystal_F_000 1168
_exptl_crystal_size_max 0.320
_exptl_crystal_size_mid 0.250
_exptl_crystal_size_min 0.160
_refine_diff_density_max 0.349
_refine_diff_density_min -0.271
_refine_ls_extinction_method none
_refine_ls_goodness_of_fit_ref 1.101
_refine_ls_hydrogen_treatment constr
_refine_ls_matrix_type full
_refine_ls_number_parameters 192
_refine_ls_number_reflns 3211
_refine_ls_number_restraints 0
_refine_ls_restrained_S_all 1.101
_refine_ls_R_factor_all 0.1047
_refine_ls_R_factor_gt 0.0534
_refine_ls_shift/su_max 0.000
_refine_ls_shift/su_mean 0.000
_refine_ls_structure_factor_coef Fsqd
_refine_ls_weighting_details 'w=1/[\s^2^(Fo^2^)+(0.0374P)^2^+3.8913P] where P=(Fo^2^+2Fc^2^)/3'
_refine_ls_weighting_scheme calc
_refine_ls_wR_factor_gt 0.1049
_refine_ls_wR_factor_ref 0.1287
_reflns_number_gt 2042
_reflns_number_total 3211
_reflns_threshold_expression 'I > 2\s(I)'
_cod_data_source_file yf3108sup1.cif
_cod_data_source_block VII
_cod_original_cell_volume 2799.7(14)
_cod_database_code 2020554
_shelx_space_group_comment
;
The symmetry employed for this shelxl refinement is uniquely defined
by the following loop, which should always be used as a source of
symmetry information in preference to the above space-group names.
They are only intended as comments.
;
_shelx_estimated_absorpt_t_min 0.975
_shelx_estimated_absorpt_t_max 0.987
_shelxl_version_number 2.014

loop_
_space_group_symop_operation_xyz
'x, y, z'
'-x, y, -z+1/2'
'x+1/2, y+1/2, z'
'-x+1/2, y+1/2, -z+1/2'
'-x, -y, -z'
'x, -y, z-1/2'
'-x+1/2, -y+1/2, -z'
'x+1/2, -y+1/2, z-1/2'

loop_
_atom_site_type_symbol
_atom_site_label
_atom_site_fract_x
_atom_site_fract_y
_atom_site_fract_z
_atom_site_U_iso_or_equiv
_atom_site_adp_type
_atom_site_calc_flag
_atom_site_occupancy
C C1 0.35524(12) 0.4701(2) 0.09788(14) 0.0234(5) Uani d 1
H H1A 0.3096 0.4207 0.0789 0.028 Uiso calc 1
H H1B 0.3959 0.4502 0.0578 0.028 Uiso calc 1
C C2 0.33840(12) 0.6179(2) 0.09894(13) 0.0199(4) Uani d 1
H H2 0.3631 0.6622 0.0496 0.024 Uiso calc 1
N N3 0.37332(9) 0.66015(16) 0.18562(11) 0.0182(4) Uani d 1
C C3A 0.39097(10) 0.5546(2) 0.23759(13) 0.0171(4) Uani d 1
C C4 0.37897(11) 0.7807(2) 0.22030(13) 0.0181(4) Uani d 1
C C5 0.40447(12) 0.7960(2) 0.30645(13) 0.0216(4) Uani d 1
H H5 0.4073 0.8811 0.3296 0.026 Uiso calc 1
C C6 0.42726(11) 0.6906(2) 0.36393(13) 0.0200(4) Uani d 1
O O6 0.45365(9) 0.70669(15) 0.44093(9) 0.0275(4) Uani d 1
C C6A 0.41745(10) 0.5624(2) 0.32476(12) 0.0174(4) Uani d 1
C C7 0.43394(11) 0.4444(2) 0.36742(13) 0.0189(4) Uani d 1
H H7 0.4528 0.4452 0.4269 0.023 Uiso calc 1
C C8 0.42334(11) 0.3272(2) 0.32467(13) 0.0194(4) Uani d 1
C C9 0.39523(11) 0.3250(2) 0.23566(13) 0.0195(4) Uani d 1
H H9 0.3873 0.2449 0.2064 0.023 Uiso calc 1
C C9A 0.37961(11) 0.4384(2) 0.19205(13) 0.0188(4) Uani d 1
C C21 0.25443(12) 0.6450(2) 0.09482(15) 0.0264(5) Uani d 1
H H21A 0.2310 0.6003 0.1432 0.040 Uiso calc 1
H H21B 0.2320 0.6141 0.0386 0.040 Uiso calc 1
H H21C 0.2460 0.7381 0.0999 0.040 Uiso calc 1
C C41 0.36044(11) 0.8936(2) 0.16205(13) 0.0186(4) Uani d 1
C C42 0.29734(12) 0.9699(2) 0.17538(15) 0.0237(5) Uani d 1
H H42 0.2648 0.9490 0.2209 0.028 Uiso calc 1
C C43 0.28190(12) 1.0771(2) 0.12198(15) 0.0266(5) Uani d 1
H H43 0.2384 1.1281 0.1306 0.032 Uiso calc 1
C C44 0.33008(12) 1.1088(2) 0.05644(14) 0.0234(5) Uani d 1
H H44 0.3201 1.1825 0.0206 0.028 Uiso calc 1
C C45 0.39300(11) 1.0327(2) 0.04308(13) 0.0209(4) Uani d 1
H H45 0.4260 1.0547 -0.0019 0.025 Uiso calc 1
C C46 0.40787(11) 0.9251(2) 0.09485(13) 0.0195(4) Uani d 1
H H46 0.4504 0.8726 0.0846 0.023 Uiso calc 1
C C81 0.44411(12) 0.2013(2) 0.36924(14) 0.0242(5) Uani d 1
H H81A 0.4748 0.2186 0.4231 0.036 Uiso calc 1
H H81B 0.4729 0.1481 0.3296 0.036 Uiso calc 1
H H81C 0.3981 0.1556 0.3840 0.036 Uiso calc 1

loop_
_atom_site_aniso_label
_atom_site_aniso_U_11
_atom_site_aniso_U_22
_atom_site_aniso_U_33
_atom_site_aniso_U_12
_atom_site_aniso_U_13
_atom_site_aniso_U_23
C1 0.0271(11) 0.0223(11) 0.0204(10) 0.0002(9) -0.0027(8) -0.0046(9)
C2 0.0253(10) 0.0210(10) 0.0132(9) -0.0037(8) -0.0026(8) -0.0016(8)
N3 0.0189(8) 0.0207(9) 0.0150(8) -0.0020(7) -0.0002(6) -0.0025(7)
C3A 0.0135(9) 0.0210(10) 0.0170(9) -0.0005(8) 0.0020(7) 0.0004(8)
C4 0.0162(9) 0.0192(10) 0.0191(10) -0.0041(8) 0.0034(7) -0.0013(8)
C5 0.0250(11) 0.0193(10) 0.0207(10) -0.0057(8) 0.0038(8) -0.0048(8)
C6 0.0204(10) 0.0231(11) 0.0167(10) -0.0064(8) 0.0028(8) -0.0023(8)
O6 0.0385(9) 0.0271(8) 0.0164(7) -0.0073(7) -0.0036(6) -0.0038(6)
C6A 0.0143(9) 0.0218(10) 0.0162(9) -0.0025(8) 0.0022(7) -0.0023(8)
C7 0.0143(9) 0.0273(11) 0.0153(9) -0.0018(8) 0.0007(7) -0.0016(9)
C8 0.0150(9) 0.0220(11) 0.0213(10) 0.0009(8) 0.0022(8) 0.0022(8)
C9 0.0179(10) 0.0199(10) 0.0207(10) 0.0000(8) 0.0001(8) -0.0059(8)
C9A 0.0163(9) 0.0234(10) 0.0167(9) -0.0004(8) -0.0002(7) -0.0037(8)
C21 0.0256(11) 0.0232(11) 0.0295(12) -0.0013(9) -0.0081(9) -0.0009(9)
C41 0.0188(10) 0.0185(10) 0.0184(10) -0.0042(8) -0.0009(8) -0.0025(8)
C42 0.0224(11) 0.0229(11) 0.0263(11) -0.0032(8) 0.0066(8) -0.0040(9)
C43 0.0210(10) 0.0229(12) 0.0357(12) 0.0026(8) -0.0004(9) -0.0071(10)
C44 0.0247(10) 0.0169(10) 0.0280(11) -0.0024(8) -0.0061(8) -0.0023(9)
C45 0.0209(10) 0.0223(11) 0.0195(10) -0.0060(8) 0.0001(8) -0.0019(8)
C46 0.0170(9) 0.0215(11) 0.0199(10) -0.0024(8) 0.0013(8) -0.0026(8)
C81 0.0245(11) 0.0239(11) 0.0240(11) 0.0004(9) -0.0018(9) 0.0013(9)

loop_
_atom_type_symbol
_atom_type_description
_atom_type_scat_dispersion_real
_atom_type_scat_dispersion_imag
_atom_type_scat_source
C C 0.0033 0.0016 'International Tables Vol C Tables 4.2.6.8 and 6.1.1.4'
H H 0.0000 0.0000 'International Tables Vol C Tables 4.2.6.8 and 6.1.1.4'
N N 0.0061 0.0033 'International Tables Vol C Tables 4.2.6.8 and 6.1.1.4'
O O 0.0106 0.0060 'International Tables Vol C Tables 4.2.6.8 and 6.1.1.4'

loop_
_geom_angle_atom_site_label_1
_geom_angle_atom_site_label_2
_geom_angle_atom_site_label_3
_geom_angle
C9A C1 C2 104.42(16)
C9A C1 H1A 110.9
C2 C1 H1A 110.9
C9A C1 H1B 110.9
C2 C1 H1B 110.9
H1A C1 H1B 108.9
N3 C2 C21 110.32(17)
N3 C2 C1 102.98(16)
C21 C2 C1 111.70(17)
N3 C2 H2 110.5
C21 C2 H2 110.5
C1 C2 H2 110.5
C4 N3 C3A 119.76(17)
C4 N3 C2 129.18(17)
C3A N3 C2 110.36(16)
N3 C3A C6A 124.07(19)
N3 C3A C9A 112.03(17)
C6A C3A C9A 123.9(2)
N3 C4 C5 119.45(19)
N3 C4 C41 118.63(18)
C5 C4 C41 121.86(19)
C4 C5 C6 124.03(19)
C4 C5 H5 118.0
C6 C5 H5 118.0
O6 C6 C5 123.16(19)
O6 C6 C6A 122.3(2)
C5 C6 C6A 114.52(18)
C3A C6A C7 116.33(19)
C3A C6A C6 118.07(19)
C7 C6A C6 125.58(18)
C8 C7 C6A 121.55(18)
C8 C7 H7 119.2
C6A C7 H7 119.2
C7 C8 C9 119.67(19)
C7 C8 C81 121.44(19)
C9 C8 C81 118.83(19)
C9A C9 C8 120.09(19)
C9A C9 H9 120.0
C8 C9 H9 120.0
C9 C9A C3A 118.44(18)
C9 C9A C1 133.33(19)
C3A C9A C1 108.12(18)
C2 C21 H21A 109.5
C2 C21 H21B 109.5
H21A C21 H21B 109.5
C2 C21 H21C 109.5
H21A C21 H21C 109.5
H21B C21 H21C 109.5
C42 C41 C46 119.5(2)
C42 C41 C4 120.85(18)
C46 C41 C4 119.65(18)
C41 C42 C43 120.2(2)
C41 C42 H42 119.9
C43 C42 H42 119.9
C44 C43 C42 119.9(2)
C44 C43 H43 120.1
C42 C43 H43 120.1
C43 C44 C45 120.0(2)
C43 C44 H44 120.0
C45 C44 H44 120.0
C46 C45 C44 120.40(19)
C46 C45 H45 119.8
C44 C45 H45 119.8
C45 C46 C41 120.08(19)
C45 C46 H46 120.0
C41 C46 H46 120.0
C8 C81 H81A 109.5
C8 C81 H81B 109.5
H81A C81 H81B 109.5
C8 C81 H81C 109.5
H81A C81 H81C 109.5
H81B C81 H81C 109.5

loop_
_geom_bond_atom_site_label_1
_geom_bond_atom_site_label_2
_geom_bond_distance
C1 C9A 1.514(3)
C1 C2 1.561(3)
C1 H1A 0.9900
C1 H1B 0.9900
C2 N3 1.497(2)
C2 C21 1.515(3)
C2 H2 1.0000
N3 C4 1.358(3)
N3 C3A 1.377(3)
C3A C6A 1.389(3)
C3A C9A 1.399(3)
C4 C5 1.376(3)
C4 C41 1.496(3)
C5 C6 1.446(3)
C5 H5 0.9500
C6 O6 1.253(2)
C6 C6A 1.463(3)
C6A C7 1.409(3)
C7 C8 1.387(3)
C7 H7 0.9500
C8 C9 1.422(3)
C8 C81 1.508(3)
C9 C9A 1.372(3)
C9 H9 0.9500
C21 H21A 0.9800
C21 H21B 0.9800
C21 H21C 0.9800
C41 C42 1.394(3)
C41 C46 1.395(3)
C42 C43 1.396(3)
C42 H42 0.9500
C43 C44 1.385(3)
C43 H43 0.9500
C44 C45 1.391(3)
C44 H44 0.9500
C45 C46 1.384(3)
C45 H45 0.9500
C46 H46 0.9500
C81 H81A 0.9800
C81 H81B 0.9800
C81 H81C 0.9800

loop_
_geom_hbond_atom_site_label_D
_geom_hbond_atom_site_label_H
_geom_hbond_atom_site_label_A
_geom_hbond_site_symmetry_A
_geom_hbond_distance_DH
_geom_hbond_distance_HA
_geom_hbond_distance_DA
_geom_hbond_angle_DHA
_geom_hbond_publ_flag
C46 H46 O6 2_655 0.95 2.46 3.405(3) 171 y

loop_
_geom_torsion_atom_site_label_1
_geom_torsion_atom_site_label_2
_geom_torsion_atom_site_label_3
_geom_torsion_atom_site_label_4
_geom_torsion
C9A C1 C2 N3 14.0(2)
C9A C1 C2 C21 -104.33(19)
C21 C2 N3 C4 -63.9(3)
C1 C2 N3 C4 176.72(19)
C21 C2 N3 C3A 106.25(19)
C1 C2 N3 C3A -13.1(2)
C4 N3 C3A C6A -2.4(3)
C2 N3 C3A C6A -173.63(18)
C4 N3 C3A C9A 178.04(18)
C2 N3 C3A C9A 6.8(2)
C3A N3 C4 C5 1.9(3)
C2 N3 C4 C5 171.31(19)
C3A N3 C4 C41 179.19(17)
C2 N3 C4 C41 -11.4(3)
N3 C4 C5 C6 0.9(3)
C41 C4 C5 C6 -176.29(19)
C4 C5 C6 O6 176.6(2)
C4 C5 C6 C6A -3.1(3)
N3 C3A C6A C7 -178.87(18)
C9A C3A C6A C7 0.6(3)
N3 C3A C6A C6 0.0(3)
C9A C3A C6A C6 179.51(18)
O6 C6 C6A C3A -177.11(19)
C5 C6 C6A C3A 2.6(3)
O6 C6 C6A C7 1.6(3)
C5 C6 C6A C7 -178.69(19)
C3A C6A C7 C8 -0.7(3)
C6 C6A C7 C8 -179.5(2)
C6A C7 C8 C9 0.0(3)
C6A C7 C8 C81 177.38(19)
C7 C8 C9 C9A 0.8(3)
C81 C8 C9 C9A -176.60(19)
C8 C9 C9A C3A -0.9(3)
C8 C9 C9A C1 174.8(2)
N3 C3A C9A C9 179.74(18)
C6A C3A C9A C9 0.2(3)
N3 C3A C9A C1 3.0(2)
C6A C3A C9A C1 -176.54(18)
C2 C1 C9A C9 173.1(2)
C2 C1 C9A C3A -10.9(2)
N3 C4 C41 C42 112.5(2)
C5 C4 C41 C42 -70.3(3)
N3 C4 C41 C46 -69.1(2)
C5 C4 C41 C46 108.1(2)
C46 C41 C42 C43 -0.1(3)
C4 C41 C42 C43 178.28(19)
C41 C42 C43 C44 -1.0(3)
C42 C43 C44 C45 1.0(3)
C43 C44 C45 C46 0.1(3)
C44 C45 C46 C41 -1.2(3)
C42 C41 C46 C45 1.2(3)
C4 C41 C46 C45 -177.19(18)

_cod_database_fobs_code 2020554
